data_4336965
loop_
_publ_author_name
'Subhadeep Kal'
'Alexander S. Filatov'
'Peter H. Dinolfo'

_publ_contact_author_address
;
Department of Chemistry & Chemical Biology
Rensselaer Polytechnic Institute
110 8th Street, 125 Cogswell Lab
Troy, NY 12180
USA
;
_publ_contact_author_email dinolp@rpi.edu
_publ_contact_author_fax 518-276-4887
_publ_contact_author_name
;
Dinolfo, Peter H.
;
_publ_contact_author_phone 518-276-2326
_publ_section_title
;
 Structural, Electrochemical, and Spectroscopic Investigation of Acetate
 Bridged Dinuclear Tetrakis-Schiff Base Macrocycles of Mn and Zn
;
_journal_name_full 'Inorganic Chemistry'
_journal_page_first 13963
_journal_page_last 13973
_journal_paper_doi 10.1021/ic401631e
_journal_volume 52
_journal_year 2013
_chemical_formula_moiety '2(C36 H51 Mn2 N6 O4), 2(Cl O4), C2 H3 N'
_chemical_formula_sum 'C74 H105 Cl2 Mn4 N13 O16'
_chemical_formula_weight 1723.36
_chemical_name_common '[Mn2LAc](ClO4)'
_chemical_name_systematic
; 
 ? 
;
_space_group_IT_number 14
_symmetry_cell_setting monoclinic
_symmetry_Int_Tables_number 14
_symmetry_space_group_name_Hall '-P 2ybc'
_symmetry_space_group_name_H-M 'P 1 21/c 1'
_atom_sites_solution_hydrogens geom
_atom_sites_solution_primary direct
_atom_sites_solution_secondary difmap
_audit_creation_method SHELXL-97
_cell_angle_alpha 90.00
_cell_angle_beta 106.381(2)
_cell_angle_gamma 90.00
_cell_formula_units_Z 2
_cell_length_a 12.3901(15)
_cell_length_b 16.100(2)
_cell_length_c 21.389(3)
_cell_measurement_reflns_used 9091
_cell_measurement_temperature 100(2)
_cell_measurement_theta_max 28.09
_cell_measurement_theta_min 2.23
_cell_volume 4093.5(9)
_computing_cell_refinement 'SAINT Ver. 6.22  (Bruker-AXS, 2003)'
_computing_data_collection 'SMART Ver. 5.622 (Bruker-AXS, 2003)'
_computing_data_reduction 'SAINT Ver. 6.22'
_computing_molecular_graphics 'SHELXTL Ver. 6.14'
_computing_publication_material 'SHELXTL Ver. 6.14'
_computing_structure_refinement 'SHELXTL Ver. 6.14'
_computing_structure_solution 'SHELXTL Ver. 6.14 (Bruker-AXS, 2003)'
_diffrn_ambient_temperature 100(2)
_diffrn_measured_fraction_theta_full 0.999
_diffrn_measured_fraction_theta_max 0.944
_diffrn_measurement_device_type 'Bruker SMART APEX CCD area-detector'
_diffrn_measurement_method '0.30\% \w scans'
_diffrn_radiation_monochromator graphite
_diffrn_radiation_source 'fine-focus sealed tube'
_diffrn_radiation_type Mo-K\a
_diffrn_radiation_wavelength 0.71073
_diffrn_reflns_av_R_equivalents 0.0687
_diffrn_reflns_av_sigmaI/netI 0.0772
_diffrn_reflns_limit_h_max 16
_diffrn_reflns_limit_h_min -16
_diffrn_reflns_limit_k_max 21
_diffrn_reflns_limit_k_min -21
_diffrn_reflns_limit_l_max 27
_diffrn_reflns_limit_l_min -28
_diffrn_reflns_number 34968
_diffrn_reflns_theta_full 25.00
_diffrn_reflns_theta_max 28.28
_diffrn_reflns_theta_min 1.61
_diffrn_standards_number 0
_exptl_absorpt_coefficient_mu 0.739
_exptl_absorpt_correction_T_max 0.9432
_exptl_absorpt_correction_T_min 0.7979
_exptl_absorpt_correction_type multi-scan
_exptl_absorpt_process_details
;
SADABS  (Bruker-AXS, 2003)
;
_exptl_crystal_colour yellow
_exptl_crystal_density_diffrn 1.398
_exptl_crystal_description plate
_exptl_crystal_F_000 1804
_exptl_crystal_size_max 0.32
_exptl_crystal_size_mid 0.26
_exptl_crystal_size_min 0.08
_refine_diff_density_max 0.684
_refine_diff_density_min -0.341
_refine_diff_density_rms 0.069
_refine_ls_extinction_method none
_refine_ls_goodness_of_fit_ref 1.075
_refine_ls_hydrogen_treatment noref
_refine_ls_matrix_type full
_refine_ls_number_parameters 608
_refine_ls_number_reflns 9607
_refine_ls_number_restraints 14
_refine_ls_restrained_S_all 1.076
_refine_ls_R_factor_all 0.1001
_refine_ls_R_factor_gt 0.0513
_refine_ls_shift/su_max 0.001
_refine_ls_shift/su_mean 0.000
_refine_ls_structure_factor_coef Fsqd
_refine_ls_weighting_details 'calc w=1/[\s^2^(Fo^2^)+(0.0376P)^2^+0.0000P] where P=(Fo^2^+2Fc^2^)/3'
_refine_ls_weighting_scheme calc
_refine_ls_wR_factor_gt 0.0963
_refine_ls_wR_factor_ref 0.1110
_reflns_number_gt 5884
_reflns_number_total 9607
_reflns_threshold_expression I>2\s(I)
_cod_data_source_file ic401631e_si_002_3.cif
_cod_data_source_block '[Mn2LAc](ClO4)-ACN'
_cod_original_cell_volume 4093.4(9)
_cod_original_sg_symbol_Hall '-P 2ybc     '
_cod_original_sg_symbol_H-M 'P 1 21/c 1 '
_cod_database_code 4336965

loop_
_symmetry_equiv_pos_as_xyz
'x, y, z'
'-x, y+1/2, -z+1/2'
'-x, -y, -z'
'x, -y-1/2, z-1/2'

loop_
_atom_site_label
_atom_site_type_symbol
_atom_site_fract_x
_atom_site_fract_y
_atom_site_fract_z
_atom_site_U_iso_or_equiv
_atom_site_adp_type
_atom_site_occupancy
_atom_site_symmetry_multiplicity
_atom_site_calc_flag
_atom_site_refinement_flags
_atom_site_disorder_assembly
_atom_site_disorder_group
Mn1 Mn 0.09717(3) 0.58370(3) 0.191538(19) 0.02810(12) Uani 1 1 d . . .
Mn2 Mn 0.06126(3) 0.72722(3) 0.081066(19) 0.03196(13) Uani 1 1 d . . .
N1 N 0.11385(17) 0.85526(15) 0.10889(10) 0.0327(6) Uani 1 1 d . A .
N2 N 0.08328(19) 0.80045(18) -0.02047(11) 0.0414(7) Uani 1 1 d . A .
N3 N -0.10690(18) 0.73138(16) 0.01087(10) 0.0349(6) Uani 1 1 d . A .
N4 N -0.00947(17) 0.58381(14) 0.25791(10) 0.0277(5) Uani 1 1 d . . .
O1 O 0.17336(14) 0.70281(12) 0.17811(8) 0.0301(4) Uani 1 1 d . A .
O2 O -0.04054(14) 0.65919(12) 0.13357(8) 0.0321(5) Uani 1 1 d . . .
O3 O 0.12185(15) 0.62408(14) 0.04273(9) 0.0380(5) Uani 1 1 d . . .
O4 O 0.11928(15) 0.51960(12) 0.11096(9) 0.0350(5) Uani 1 1 d . . .
C1 C 0.5377(6) 0.9370(6) 0.3576(4) 0.0492(19) Uani 0.60 1 d P A 1
H1A H 0.5876 0.9738 0.3895 0.074 Uiso 0.60 1 calc PR A 1
H1B H 0.5073 0.9670 0.3166 0.074 Uiso 0.60 1 calc PR A 1
H1C H 0.5803 0.8886 0.3501 0.074 Uiso 0.60 1 calc PR A 1
C2 C 0.3675(17) 0.9754(16) 0.3982(13) 0.056(6) Uani 0.60 1 d P A 1
H2A H 0.4144 1.0084 0.4342 0.084 Uiso 0.60 1 calc PR A 1
H2B H 0.3003 0.9563 0.4095 0.084 Uiso 0.60 1 calc PR A 1
H2C H 0.3450 1.0097 0.3588 0.084 Uiso 0.60 1 calc PR A 1
C3 C 0.4892(6) 0.8557(4) 0.4456(3) 0.062(2) Uani 0.60 1 d P A 1
H3A H 0.5351 0.8125 0.4332 0.093 Uiso 0.60 1 calc PR A 1
H3B H 0.4335 0.8296 0.4639 0.093 Uiso 0.60 1 calc PR A 1
H3C H 0.5377 0.8924 0.4781 0.093 Uiso 0.60 1 calc PR A 1
C1X C 0.5372(9) 0.9179(9) 0.3904(5) 0.051(3) Uani 0.40 1 d P A 2
H1X1 H 0.5426 0.9483 0.3516 0.076 Uiso 0.40 1 calc PR A 2
H1X2 H 0.5759 0.8644 0.3927 0.076 Uiso 0.40 1 calc PR A 2
H1X3 H 0.5726 0.9506 0.4295 0.076 Uiso 0.40 1 calc PR A 2
C2X C 0.368(2) 0.994(2) 0.3906(18) 0.035(4) Uani 0.40 1 d P A 2
H2X1 H 0.4042 1.0209 0.4321 0.052 Uiso 0.40 1 calc PR A 2
H2X2 H 0.2884 0.9836 0.3874 0.052 Uiso 0.40 1 calc PR A 2
H2X3 H 0.3733 1.0294 0.3545 0.052 Uiso 0.40 1 calc PR A 2
C3X C 0.4168(8) 0.8667(6) 0.4578(4) 0.047(2) Uani 0.40 1 d P A 2
H3X1 H 0.4419 0.8087 0.4626 0.071 Uiso 0.40 1 calc PR A 2
H3X2 H 0.3378 0.8696 0.4578 0.071 Uiso 0.40 1 calc PR A 2
H3X3 H 0.4630 0.8994 0.4942 0.071 Uiso 0.40 1 calc PR A 2
C4 C 0.4302(3) 0.9051(2) 0.38671(16) 0.0508(9) Uani 1 1 d . . .
C5 C 0.3606(2) 0.85120(19) 0.33189(13) 0.0326(7) Uani 1 1 d . A .
C6 C 0.2970(2) 0.88552(19) 0.27326(13) 0.0323(7) Uani 1 1 d . . .
H6 H 0.2960 0.9442 0.2685 0.039 Uiso 1 1 calc R A .
C7 C 0.2344(2) 0.83730(18) 0.22078(12) 0.0272(6) Uani 1 1 d . A .
C8 C 0.23281(19) 0.74975(18) 0.22588(12) 0.0266(6) Uani 1 1 d . . .
C9 C 0.3033(2) 0.71401(17) 0.28441(12) 0.0268(6) Uani 1 1 d . A .
C10 C 0.3639(2) 0.76539(18) 0.33491(12) 0.0278(6) Uani 1 1 d . . .
H10 H 0.4097 0.7400 0.3733 0.033 Uiso 1 1 calc R A .
C11 C 0.1814(2) 0.88345(19) 0.16196(13) 0.0310(7) Uani 1 1 d . . .
H11 H 0.1984 0.9410 0.1626 0.037 Uiso 1 1 calc R A .
C12 C 0.3245(2) 0.62663(19) 0.29304(14) 0.0369(7) Uani 1 1 d . . .
H12 H 0.3831 0.6085 0.3295 0.044 Uiso 1 1 calc R A 1
C13 C 0.0818(2) 0.9150(2) 0.05466(13) 0.0386(7) Uani 1 1 d . . .
H13A H 0.1131 0.9705 0.0694 0.046 Uiso 1 1 calc R A .
H13B H -0.0011 0.9197 0.0387 0.046 Uiso 1 1 calc R . .
C14 C 0.1282(2) 0.8838(2) 0.00087(14) 0.0429(8) Uani 1 1 d . A .
H14A H 0.1072 0.9227 -0.0365 0.052 Uiso 1 1 calc R . .
H14B H 0.2113 0.8814 0.0167 0.052 Uiso 1 1 calc R . .
C15 C 0.1566(3) 0.7557(2) -0.05264(15) 0.0518(9) Uani 1 1 d . . .
H15A H 0.1649 0.7885 -0.0896 0.078 Uiso 1 1 calc R A .
H15B H 0.1229 0.7018 -0.0682 0.078 Uiso 1 1 calc R . .
H15C H 0.2306 0.7471 -0.0215 0.078 Uiso 1 1 calc R . .
C16 C -0.0322(2) 0.8079(2) -0.06544(14) 0.0471(9) Uani 1 1 d . . .
H16A H -0.0280 0.8094 -0.1110 0.057 Uiso 1 1 calc R A .
H16B H -0.0662 0.8607 -0.0567 0.057 Uiso 1 1 calc R . .
C17 C -0.1059(2) 0.7364(2) -0.05748(13) 0.0451(8) Uani 1 1 d . A .
H17A H -0.1834 0.7448 -0.0859 0.054 Uiso 1 1 calc R . .
H17B H -0.0767 0.6839 -0.0705 0.054 Uiso 1 1 calc R . .
C18 C -0.2022(2) 0.73460(19) 0.02328(13) 0.0371(7) Uani 1 1 d . . .
H18 H -0.2662 0.7473 -0.0120 0.044 Uiso 1 1 calc R A .
C19 C -0.2208(2) 0.72054(18) 0.08646(13) 0.0304(7) Uani 1 1 d . . .
C20 C -0.3273(2) 0.74096(18) 0.09307(14) 0.0333(7) Uani 1 1 d . . .
H20 H -0.3795 0.7674 0.0574 0.040 Uiso 1 1 calc R A .
C21 C -0.3606(2) 0.72480(17) 0.14854(14) 0.0301(6) Uani 1 1 d . . .
C22 C -0.4777(2) 0.74614(18) 0.15554(15) 0.0367(7) Uani 1 1 d . . .
C23 C -0.5485(2) 0.6665(2) 0.14646(19) 0.0551(10) Uani 1 1 d . . .
H23A H -0.6226 0.6791 0.1522 0.083 Uiso 1 1 calc R . .
H23B H -0.5104 0.6252 0.1788 0.083 Uiso 1 1 calc R . .
H23C H -0.5578 0.6444 0.1026 0.083 Uiso 1 1 calc R . .
C24 C -0.4672(2) 0.78165(19) 0.22300(16) 0.0415(8) Uani 1 1 d . . .
H24A H -0.4159 0.8293 0.2308 0.062 Uiso 1 1 calc R . .
H24B H -0.4375 0.7389 0.2560 0.062 Uiso 1 1 calc R . .
H24C H -0.5414 0.7996 0.2256 0.062 Uiso 1 1 calc R . .
C25 C -0.5378(2) 0.8095(2) 0.10430(17) 0.0536(9) Uani 1 1 d . . .
H25A H -0.6107 0.8237 0.1110 0.080 Uiso 1 1 calc R . .
H25B H -0.5497 0.7857 0.0607 0.080 Uiso 1 1 calc R . .
H25C H -0.4916 0.8597 0.1083 0.080 Uiso 1 1 calc R . .
C26 C -0.2826(2) 0.68305(17) 0.19797(14) 0.0312(7) Uani 1 1 d . . .
H26 H -0.3032 0.6691 0.2362 0.037 Uiso 1 1 calc R A .
C27 C -0.1753(2) 0.66034(17) 0.19458(13) 0.0270(6) Uani 1 1 d . . .
C28 C -0.1406(2) 0.67937(17) 0.13806(13) 0.0283(6) Uani 1 1 d . . .
C29 C -0.1091(2) 0.61284(17) 0.24937(13) 0.0276(6) Uani 1 1 d . . .
H29 H -0.1433 0.6018 0.2830 0.033 Uiso 1 1 calc R A .
C30 C 0.0344(2) 0.52936(17) 0.31446(13) 0.0323(7) Uani 1 1 d . . .
H30A H -0.0167 0.5301 0.3427 0.039 Uiso 1 1 calc R A .
H30B H 0.1095 0.5488 0.3404 0.039 Uiso 1 1 calc R . .
C31 C 0.0427(2) 0.44161(18) 0.28941(13) 0.0327(7) Uani 1 1 d . A .
H31A H 0.0718 0.4034 0.3266 0.039 Uiso 1 1 calc R B 1
H31B H -0.0328 0.4220 0.2642 0.039 Uiso 1 1 calc R B 1
N5 N 0.1166(7) 0.4417(7) 0.2488(3) 0.0284(13) Uani 0.65 1 d P A 1
N6 N 0.2689(11) 0.5728(9) 0.2543(5) 0.0279(16) Uani 0.65 1 d P A 1
C32 C 0.0956(5) 0.3728(3) 0.2029(2) 0.0448(13) Uani 0.65 1 d P A 1
H32A H 0.1017 0.3203 0.2267 0.067 Uiso 0.65 1 calc PR A 1
H32B H 0.1512 0.3738 0.1781 0.067 Uiso 0.65 1 calc PR A 1
H32C H 0.0199 0.3780 0.1728 0.067 Uiso 0.65 1 calc PR A 1
C33 C 0.2352(4) 0.4379(4) 0.2920(3) 0.0363(12) Uani 0.65 1 d P A 1
H33A H 0.2372 0.4592 0.3357 0.044 Uiso 0.65 1 calc PR A 1
H33B H 0.2601 0.3792 0.2969 0.044 Uiso 0.65 1 calc PR A 1
C34 C 0.3140(4) 0.4866(4) 0.2662(3) 0.0358(13) Uani 0.65 1 d P A 1
H34A H 0.3204 0.4618 0.2250 0.043 Uiso 0.65 1 calc PR A 1
H34B H 0.3896 0.4871 0.2979 0.043 Uiso 0.65 1 calc PR A 1
N5X N 0.0906(16) 0.4386(15) 0.2305(7) 0.0284(13) Uani 0.35 1 d P A 2
N6X N 0.260(2) 0.5604(18) 0.2686(11) 0.0279(16) Uani 0.35 1 d P A 2
C32X C 0.0201(7) 0.3804(6) 0.1845(4) 0.035(2) Uani 0.35 1 d P A 2
H32D H 0.0416 0.3809 0.1438 0.053 Uiso 0.35 1 calc PR A 2
H32E H -0.0589 0.3968 0.1757 0.053 Uiso 0.35 1 calc PR A 2
H32F H 0.0303 0.3244 0.2032 0.053 Uiso 0.35 1 calc PR A 2
C33X C 0.2100(6) 0.4140(5) 0.2466(4) 0.0277(18) Uani 0.35 1 d P A 2
H33C H 0.2331 0.4097 0.2061 0.033 Uiso 0.35 1 calc PR A 2
H33D H 0.2197 0.3588 0.2678 0.033 Uiso 0.35 1 calc PR A 2
C34X C 0.2853(8) 0.4774(7) 0.2925(5) 0.031(2) Uani 0.35 1 d P A 2
H34C H 0.2740 0.4727 0.3364 0.037 Uiso 0.35 1 calc PR A 2
H34D H 0.3651 0.4651 0.2963 0.037 Uiso 0.35 1 calc PR A 2
C35 C 0.1333(2) 0.5488(2) 0.05904(14) 0.0338(7) Uani 1 1 d . . .
C36 C 0.1657(3) 0.4888(2) 0.01314(15) 0.0459(8) Uani 1 1 d . A .
H36A H 0.0988 0.4739 -0.0221 0.069 Uiso 1 1 calc R . .
H36B H 0.1981 0.4385 0.0370 0.069 Uiso 1 1 calc R . .
H36C H 0.2213 0.5149 -0.0053 0.069 Uiso 1 1 calc R . .
N7X N 0.3368(7) 0.5703(5) 0.4323(4) 0.045(2) Uiso 0.30 1 d PD C -1
C37X C 0.4127(8) 0.5406(7) 0.4660(5) 0.039(3) Uiso 0.30 1 d PD C -1
C38X C 0.5038(18) 0.4900(13) 0.5046(12) 0.054(3) Uiso 0.30 1 d PD C -1
H38A H 0.5752 0.5195 0.5109 0.081 Uiso 0.30 1 calc PR C -1
H38B H 0.5064 0.4374 0.4820 0.081 Uiso 0.30 1 calc PR C -1
H38C H 0.4915 0.4787 0.5471 0.081 Uiso 0.30 1 calc PR C -1
N7Y N 0.2276(13) 0.4520(10) 0.4527(8) 0.071(5) Uiso 0.20 1 d PD D -1
C37Y C 0.3201(12) 0.4734(11) 0.4664(8) 0.056(5) Uiso 0.20 1 d PD D -1
C38Y C 0.4413(13) 0.4936(14) 0.4815(9) 0.048(5) Uiso 0.20 1 d PD D -1
H38D H 0.4859 0.4448 0.5004 0.072 Uiso 0.20 1 calc PR D -1
H38E H 0.4590 0.5396 0.5127 0.072 Uiso 0.20 1 calc PR D -1
H38F H 0.4592 0.5098 0.4414 0.072 Uiso 0.20 1 calc PR D -1
Cl1 Cl 0.33223(11) 0.08931(9) 0.10280(7) 0.0369(3) Uani 0.70 1 d PD E 1
O5 O 0.4026(8) 0.0201(3) 0.1278(6) 0.074(2) Uani 0.70 1 d PD E 1
O6 O 0.4016(12) 0.1596(6) 0.1006(8) 0.0556(12) Uani 0.70 1 d PD E 1
O7 O 0.2598(3) 0.0739(2) 0.03957(15) 0.0614(10) Uani 0.70 1 d PD E 1
O8 O 0.2655(6) 0.1063(6) 0.1469(6) 0.054(2) Uani 0.70 1 d PD E 1
Cl1X Cl 0.3589(3) 0.0718(2) 0.1390(2) 0.0508(9) Uani 0.30 1 d PD F 2
O5X O 0.387(2) -0.0067(9) 0.1184(17) 0.074(2) Uani 0.30 1 d PD F 2
O6X O 0.396(3) 0.1403(16) 0.107(2) 0.0556(12) Uani 0.30 1 d PD F 2
O7X O 0.4273(9) 0.0765(8) 0.2084(5) 0.123(5) Uani 0.30 1 d PD F 2
O8X O 0.2446(14) 0.0825(15) 0.1387(16) 0.053(5) Uani 0.30 1 d PD F 2

loop_
_atom_site_aniso_label
_atom_site_aniso_U_11
_atom_site_aniso_U_22
_atom_site_aniso_U_33
_atom_site_aniso_U_23
_atom_site_aniso_U_13
_atom_site_aniso_U_12
Mn1 0.0171(2) 0.0443(3) 0.0223(2) -0.00113(19) 0.00466(16) 0.00412(19)
Mn2 0.0185(2) 0.0560(3) 0.0200(2) 0.0017(2) 0.00317(16) 0.0028(2)
N1 0.0207(11) 0.0530(17) 0.0227(12) 0.0090(11) 0.0032(10) 0.0045(11)
N2 0.0283(13) 0.071(2) 0.0234(13) 0.0043(13) 0.0055(10) 0.0043(13)
N3 0.0255(12) 0.0575(17) 0.0187(12) 0.0010(11) 0.0015(10) 0.0035(12)
N4 0.0215(11) 0.0385(14) 0.0220(11) -0.0022(10) 0.0043(9) 0.0040(10)
O1 0.0194(9) 0.0471(13) 0.0216(10) 0.0002(9) 0.0021(8) 0.0027(9)
O2 0.0160(9) 0.0551(14) 0.0242(10) 0.0019(9) 0.0038(7) 0.0042(9)
O3 0.0307(11) 0.0563(15) 0.0295(11) -0.0017(10) 0.0123(9) 0.0017(10)
O4 0.0281(10) 0.0499(13) 0.0281(11) -0.0015(10) 0.0099(9) -0.0006(9)
C1 0.030(3) 0.046(4) 0.062(5) 0.000(4) -0.003(4) -0.014(3)
C2 0.066(8) 0.060(14) 0.032(6) -0.007(7) -0.003(5) -0.020(6)
C3 0.081(5) 0.055(4) 0.030(4) -0.007(3) -0.017(4) -0.018(4)
C1X 0.031(5) 0.073(9) 0.045(7) -0.014(6) 0.005(5) -0.023(5)
C2X 0.030(7) 0.039(11) 0.037(10) -0.004(7) 0.011(6) -0.011(6)
C3X 0.065(6) 0.044(6) 0.023(4) 0.004(4) -0.004(4) -0.009(5)
C4 0.054(2) 0.033(2) 0.044(2) 0.0038(16) -0.0210(16) -0.0078(17)
C5 0.0262(14) 0.0396(19) 0.0262(15) 0.0021(13) -0.0022(12) -0.0099(13)
C6 0.0243(14) 0.0386(18) 0.0321(16) 0.0074(13) 0.0048(12) -0.0047(13)
C7 0.0173(13) 0.0405(18) 0.0244(15) 0.0042(13) 0.0068(11) 0.0011(12)
C8 0.0113(12) 0.0483(19) 0.0204(14) 0.0006(12) 0.0050(10) 0.0014(12)
C9 0.0151(12) 0.0372(18) 0.0270(15) 0.0018(13) 0.0044(11) 0.0012(12)
C10 0.0190(13) 0.0406(18) 0.0211(14) 0.0075(12) 0.0010(11) -0.0024(12)
C11 0.0164(13) 0.0481(19) 0.0296(15) 0.0054(14) 0.0082(12) 0.0022(12)
C12 0.0235(15) 0.047(2) 0.0319(16) -0.0010(14) -0.0062(12) 0.0089(14)
C13 0.0308(16) 0.057(2) 0.0251(15) 0.0108(15) 0.0023(12) 0.0018(15)
C14 0.0300(16) 0.068(2) 0.0281(16) 0.0130(16) 0.0041(13) 0.0002(16)
C15 0.0438(19) 0.084(3) 0.0302(17) 0.0064(17) 0.0151(15) 0.0030(18)
C16 0.0342(17) 0.083(3) 0.0200(15) 0.0068(16) 0.0007(13) 0.0022(17)
C17 0.0335(17) 0.079(3) 0.0180(15) 0.0006(15) 0.0001(13) 0.0057(17)
C18 0.0217(14) 0.058(2) 0.0259(15) 0.0017(14) -0.0028(12) 0.0040(14)
C19 0.0185(13) 0.0406(18) 0.0288(15) -0.0055(13) 0.0012(11) 0.0009(12)
C20 0.0185(13) 0.0379(18) 0.0366(17) -0.0039(14) -0.0031(12) 0.0034(12)
C21 0.0175(13) 0.0294(16) 0.0435(17) -0.0012(14) 0.0087(12) -0.0007(12)
C22 0.0179(14) 0.0347(18) 0.058(2) -0.0006(15) 0.0123(14) 0.0030(12)
C23 0.0238(16) 0.048(2) 0.096(3) -0.018(2) 0.0215(17) -0.0063(15)
C24 0.0255(15) 0.0359(19) 0.069(2) -0.0033(16) 0.0238(15) 0.0018(13)
C25 0.0249(16) 0.062(2) 0.072(2) 0.0081(19) 0.0115(16) 0.0171(16)
C26 0.0228(14) 0.0306(17) 0.0423(17) -0.0019(13) 0.0126(12) -0.0003(12)
C27 0.0143(12) 0.0346(17) 0.0324(15) -0.0043(13) 0.0069(11) 0.0000(11)
C28 0.0157(13) 0.0380(17) 0.0289(15) -0.0057(13) 0.0023(11) 0.0018(12)
C29 0.0224(14) 0.0341(17) 0.0280(15) -0.0026(12) 0.0100(11) 0.0010(12)
C30 0.0315(15) 0.0405(19) 0.0272(15) 0.0031(13) 0.0123(12) 0.0072(13)
C31 0.0304(15) 0.0408(19) 0.0277(15) 0.0015(13) 0.0094(12) 0.0020(13)
N5 0.029(5) 0.0381(18) 0.019(4) -0.005(3) 0.007(3) 0.002(3)
N6 0.027(3) 0.033(5) 0.021(5) 0.004(3) 0.002(3) 0.007(3)
C32 0.053(3) 0.042(3) 0.039(3) -0.003(3) 0.013(3) 0.005(3)
C33 0.035(3) 0.034(3) 0.037(3) 0.003(3) 0.007(3) 0.015(2)
C34 0.025(3) 0.040(3) 0.037(4) -0.003(3) 0.000(2) 0.005(2)
N5X 0.029(5) 0.0381(18) 0.019(4) -0.005(3) 0.007(3) 0.002(3)
N6X 0.027(3) 0.033(5) 0.021(5) 0.004(3) 0.002(3) 0.007(3)
C32X 0.021(4) 0.052(6) 0.028(5) -0.018(4) 0.000(4) -0.009(4)
C33X 0.020(4) 0.032(5) 0.032(5) -0.010(4) 0.009(4) -0.011(3)
C34X 0.015(5) 0.035(6) 0.043(7) 0.001(6) 0.011(4) -0.007(4)
C35 0.0162(14) 0.057(2) 0.0274(16) -0.0081(15) 0.0045(12) -0.0054(14)
C36 0.0416(18) 0.063(2) 0.0373(18) -0.0096(16) 0.0186(15) -0.0030(16)
Cl1 0.0277(6) 0.0425(8) 0.0413(8) -0.0052(7) 0.0109(6) -0.0023(6)
O5 0.083(4) 0.044(4) 0.111(5) 0.002(5) 0.055(4) 0.029(4)
O6 0.0318(18) 0.061(5) 0.066(4) 0.011(4) 0.0007(17) -0.014(3)
O7 0.050(2) 0.085(3) 0.051(2) -0.0330(19) 0.0173(17) -0.0258(19)
O8 0.036(3) 0.075(6) 0.055(3) -0.019(4) 0.021(3) 0.004(3)
Cl1X 0.040(2) 0.043(2) 0.076(3) -0.012(2) 0.027(2) -0.0091(16)
O5X 0.083(4) 0.044(4) 0.111(5) 0.002(5) 0.055(4) 0.029(4)
O6X 0.0318(18) 0.061(5) 0.066(4) 0.011(4) 0.0007(17) -0.014(3)
O7X 0.088(8) 0.168(12) 0.084(8) 0.052(8) -0.023(6) -0.010(7)
O8X 0.035(7) 0.053(11) 0.070(11) -0.009(8) 0.014(7) -0.004(6)

loop_
_atom_type_symbol
_atom_type_description
_atom_type_scat_dispersion_real
_atom_type_scat_dispersion_imag
_atom_type_scat_source
C C 0.0033 0.0016 'International Tables Vol C Tables 4.2.6.8 and 6.1.1.4'
H H 0.0000 0.0000 'International Tables Vol C Tables 4.2.6.8 and 6.1.1.4'
N N 0.0061 0.0033 'International Tables Vol C Tables 4.2.6.8 and 6.1.1.4'
O O 0.0106 0.0060 'International Tables Vol C Tables 4.2.6.8 and 6.1.1.4'
Cl Cl 0.1484 0.1585 'International Tables Vol C Tables 4.2.6.8 and 6.1.1.4'
Mn Mn 0.3368 0.7283 'International Tables Vol C Tables 4.2.6.8 and 6.1.1.4'

loop_
_geom_angle_atom_site_label_1
_geom_angle_atom_site_label_2
_geom_angle_atom_site_label_3
_geom_angle
O4 Mn1 O2 94.01(7)
O4 Mn1 N6 97.8(3)
O2 Mn1 N6 150.3(4)
O4 Mn1 O1 99.34(7)
O2 Mn1 O1 74.58(7)
N6 Mn1 O1 76.7(3)
O4 Mn1 N4 140.87(8)
O2 Mn1 N4 81.36(7)
N6 Mn1 N4 105.2(2)
O1 Mn1 N4 116.36(8)
O4 Mn1 N6X 102.9(7)
O2 Mn1 N6X 155.3(8)
N6 Mn1 N6X 10.4(6)
O1 Mn1 N6X 85.0(6)
N4 Mn1 N6X 96.0(5)
O4 Mn1 N5X 80.6(5)
O2 Mn1 N5X 128.4(4)
N6 Mn1 N5X 80.6(5)
O1 Mn1 N5X 157.0(4)
N4 Mn1 N5X 72.7(5)
N6X Mn1 N5X 72.8(7)
O3 Mn2 O1 91.58(7)
O3 Mn2 N1 138.03(8)
O1 Mn2 N1 81.41(7)
O3 Mn2 N3 97.63(8)
O1 Mn2 N3 151.75(8)
N1 Mn2 N3 107.96(9)
O3 Mn2 O2 97.24(8)
O1 Mn2 O2 74.22(6)
N1 Mn2 O2 119.88(8)
N3 Mn2 O2 78.15(8)
O3 Mn2 N2 84.05(8)
O1 Mn2 N2 134.44(7)
N1 Mn2 N2 72.65(8)
N3 Mn2 N2 73.33(8)
O2 Mn2 N2 151.35(7)
C11 N1 C13 115.3(3)
C11 N1 Mn2 129.8(2)
C13 N1 Mn2 113.99(17)
C15 N2 C14 111.2(2)
C15 N2 C16 110.2(2)
C14 N2 C16 109.7(2)
C15 N2 Mn2 113.55(19)
C14 N2 Mn2 106.17(16)
C16 N2 Mn2 105.88(17)
C18 N3 C17 118.1(2)
C18 N3 Mn2 127.62(18)
C17 N3 Mn2 114.16(17)
C29 N4 C30 116.9(2)
C29 N4 Mn1 129.66(18)
C30 N4 Mn1 112.45(15)
C8 O1 Mn2 134.53(17)
C8 O1 Mn1 124.61(16)
Mn2 O1 Mn1 95.74(7)
C28 O2 Mn1 134.63(17)
C28 O2 Mn2 127.12(17)
Mn1 O2 Mn2 95.65(7)
C35 O3 Mn2 133.13(18)
C35 O4 Mn1 128.6(2)
C4 C1 H1A 109.5
C4 C1 H1B 109.5
C4 C1 H1C 109.5
C4 C2 H2A 109.5
C4 C2 H2B 109.5
C4 C2 H2C 109.5
C4 C3 H3A 109.5
C4 C3 H3B 109.5
C4 C3 H3C 109.5
C4 C1X H1X1 109.5
C4 C1X H1X2 109.5
H1X1 C1X H1X2 109.5
C4 C1X H1X3 109.5
H1X1 C1X H1X3 109.5
H1X2 C1X H1X3 109.5
C4 C2X H2X1 109.5
C4 C2X H2X2 109.5
H2X1 C2X H2X2 109.5
C4 C2X H2X3 109.5
H2X1 C2X H2X3 109.5
H2X2 C2X H2X3 109.5
C4 C3X H3X1 109.5
C4 C3X H3X2 109.5
H3X1 C3X H3X2 109.5
C4 C3X H3X3 109.5
H3X1 C3X H3X3 109.5
H3X2 C3X H3X3 109.5
C1X C4 C2 116.8(11)
C1X C4 C3 77.8(6)
C2 C4 C3 115.9(11)
C1X C4 C5 118.5(6)
C2 C4 C5 111.5(10)
C3 C4 C5 112.5(3)
C1X C4 C2X 110.0(12)
C3 C4 C2X 123.2(13)
C5 C4 C2X 111.3(12)
C1X C4 C3X 110.8(6)
C2 C4 C3X 86.5(11)
C5 C4 C3X 107.8(4)
C2X C4 C3X 96.1(13)
C2 C4 C1 110.1(10)
C3 C4 C1 102.8(4)
C5 C4 C1 102.9(4)
C2X C4 C1 100.7(11)
C3X C4 C1 136.4(5)
C10 C5 C6 116.1(3)
C10 C5 C4 122.2(2)
C6 C5 C4 121.5(3)
C5 C6 C7 123.0(3)
C5 C6 H6 118.5
C7 C6 H6 118.5
C6 C7 C8 120.4(2)
C6 C7 C11 115.0(3)
C8 C7 C11 124.4(2)
O1 C8 C7 121.9(2)
O1 C8 C9 121.2(3)
C7 C8 C9 116.8(2)
C10 C9 C8 120.0(3)
C10 C9 C12 116.2(2)
C8 C9 C12 123.5(2)
C5 C10 C9 123.5(2)
C5 C10 H10 118.2
C9 C10 H10 118.2
N1 C11 C7 127.4(3)
N1 C11 H11 116.3
C7 C11 H11 116.3
N6 C12 C9 122.9(6)
N6X C12 C9 131.2(11)
N6 C12 H12 118.6
N6X C12 H12 108.0
C9 C12 H12 118.6
N1 C13 C14 107.9(2)
N1 C13 H13A 110.1
C14 C13 H13A 110.1
N1 C13 H13B 110.1
C14 C13 H13B 110.1
H13A C13 H13B 108.4
N2 C14 C13 110.3(2)
N2 C14 H14A 109.6
C13 C14 H14A 109.6
N2 C14 H14B 109.6
C13 C14 H14B 109.6
H14A C14 H14B 108.1
N2 C15 H15A 109.5
N2 C15 H15B 109.5
H15A C15 H15B 109.5
N2 C15 H15C 109.5
H15A C15 H15C 109.5
H15B C15 H15C 109.5
N2 C16 C17 111.6(3)
N2 C16 H16A 109.3
C17 C16 H16A 109.3
N2 C16 H16B 109.3
C17 C16 H16B 109.3
H16A C16 H16B 108.0
N3 C17 C16 109.2(2)
N3 C17 H17A 109.8
C16 C17 H17A 109.8
N3 C17 H17B 109.8
C16 C17 H17B 109.8
H17A C17 H17B 108.3
N3 C18 C19 125.7(2)
N3 C18 H18 117.1
C19 C18 H18 117.1
C20 C19 C28 120.1(3)
C20 C19 C18 117.2(2)
C28 C19 C18 122.3(2)
C21 C20 C19 123.8(3)
C21 C20 H20 118.1
C19 C20 H20 118.1
C20 C21 C26 115.5(2)
C20 C21 C22 123.9(3)
C26 C21 C22 120.5(3)
C24 C22 C25 108.8(2)
C24 C22 C23 109.1(3)
C25 C22 C23 108.8(3)
C24 C22 C21 110.2(2)
C25 C22 C21 111.2(2)
C23 C22 C21 108.8(2)
C22 C23 H23A 109.5
C22 C23 H23B 109.5
H23A C23 H23B 109.5
C22 C23 H23C 109.5
H23A C23 H23C 109.5
H23B C23 H23C 109.5
C22 C24 H24A 109.5
C22 C24 H24B 109.5
H24A C24 H24B 109.5
C22 C24 H24C 109.5
H24A C24 H24C 109.5
H24B C24 H24C 109.5
C22 C25 H25A 109.5
C22 C25 H25B 109.5
H25A C25 H25B 109.5
C22 C25 H25C 109.5
H25A C25 H25C 109.5
H25B C25 H25C 109.5
C21 C26 C27 123.6(3)
C21 C26 H26 118.2
C27 C26 H26 118.2
C26 C27 C28 120.3(2)
C26 C27 C29 115.2(2)
C28 C27 C29 124.3(2)
O2 C28 C19 121.8(2)
O2 C28 C27 121.7(2)
C19 C28 C27 116.5(2)
N4 C29 C27 127.6(2)
N4 C29 H29 116.2
C27 C29 H29 116.2
N4 C30 C31 108.0(2)
N4 C30 H30A 110.1
C31 C30 H30A 110.1
N4 C30 H30B 110.1
C31 C30 H30B 110.1
H30A C30 H30B 108.4
N5 C31 C30 109.3(5)
C30 C31 N5X 113.4(9)
N5 C31 H31A 109.8
C30 C31 H31A 109.8
N5X C31 H31A 120.2
N5 C31 H31B 109.8
C30 C31 H31B 109.8
N5X C31 H31B 93.9
H31A C31 H31B 108.3
C31 N5 C32 112.7(7)
C31 N5 C33 108.1(5)
C32 N5 C33 110.0(7)
C12 N6 C34 114.7(9)
C12 N6 Mn1 127.4(9)
C34 N6 Mn1 115.7(8)
C34 C33 N5 112.6(6)
C34 C33 H33A 109.1
N5 C33 H33A 109.1
C34 C33 H33B 109.1
N5 C33 H33B 109.1
H33A C33 H33B 107.8
C33 C34 N6 107.6(6)
C33 C34 H34A 110.2
N6 C34 H34A 110.2
C33 C34 H34B 110.2
N6 C34 H34B 110.2
H34A C34 H34B 108.5
C32X N5X C33X 110.9(16)
C32X N5X C31 106.0(14)
C33X N5X C31 114.2(10)
C32X N5X Mn1 116.6(10)
C33X N5X Mn1 101.8(12)
C31 N5X Mn1 107.6(11)
C12 N6X C34X 123.5(19)
C12 N6X Mn1 117.7(15)
C34X N6X Mn1 118.7(17)
N5X C32X H32D 109.5
N5X C32X H32E 109.5
H32D C32X H32E 109.5
N5X C32X H32F 109.5
H32D C32X H32F 109.5
H32E C32X H32F 109.5
N5X C33X C34X 111.1(10)
N5X C33X H33C 109.4
C34X C33X H33C 109.4
N5X C33X H33D 109.4
C34X C33X H33D 109.4
H33C C33X H33D 108.0
N6X C34X C33X 111.0(14)
N6X C34X H34C 109.4
C33X C34X H34C 109.4
N6X C34X H34D 109.4
C33X C34X H34D 109.4
H34C C34X H34D 108.0
O3 C35 O4 124.7(3)
O3 C35 C36 117.8(3)
O4 C35 C36 117.5(3)
C35 C36 H36A 109.5
C35 C36 H36B 109.5
H36A C36 H36B 109.5
C35 C36 H36C 109.5
H36A C36 H36C 109.5
H36B C36 H36C 109.5
N7X C37X C38X 170.9(15)
C37X C38X H38A 109.5
C37X C38X H38B 109.5
H38A C38X H38B 109.5
C37X C38X H38C 109.5
H38A C38X H38C 109.5
H38B C38X H38C 109.5
N7Y C37Y C38Y 175(2)
C37Y C38Y H38D 109.5
C37Y C38Y H38E 109.5
H38D C38Y H38E 109.5
C37Y C38Y H38F 109.5
H38D C38Y H38F 109.5
H38E C38Y H38F 109.5
O7 Cl1 O5 112.2(4)
O7 Cl1 O6 109.3(7)
O5 Cl1 O6 108.8(6)
O7 Cl1 O8 109.3(5)
O5 Cl1 O8 107.8(7)
O6 Cl1 O8 109.4(7)
O5X Cl1X O8X 116.1(13)
O5X Cl1X O6X 113.2(18)
O8X Cl1X O6X 111.0(16)
O5X Cl1X O7X 103.5(14)
O8X Cl1X O7X 106.4(13)
O6X Cl1X O7X 105.3(18)

loop_
_geom_bond_atom_site_label_1
_geom_bond_atom_site_label_2
_geom_bond_distance
Mn1 O4 2.0921(19)
Mn1 O2 2.1754(18)
Mn1 N6 2.179(13)
Mn1 O1 2.1918(19)
Mn1 N4 2.195(2)
Mn1 N6X 2.24(3)
Mn1 N5X 2.49(2)
Mn2 O3 2.083(2)
Mn2 O1 2.1830(17)
Mn2 N1 2.193(3)
Mn2 N3 2.199(2)
Mn2 O2 2.2024(18)
Mn2 N2 2.552(2)
N1 C11 1.288(3)
N1 C13 1.472(3)
N2 C15 1.473(4)
N2 C14 1.475(4)
N2 C16 1.487(3)
N3 C18 1.282(3)
N3 C17 1.468(3)
N4 C29 1.284(3)
N4 C30 1.468(3)
O1 C8 1.317(3)
O2 C28 1.311(3)
O3 C35 1.259(4)
O4 C35 1.262(3)
C1 C4 1.700(8)
C1 H1A 0.9800
C1 H1B 0.9800
C1 H1C 0.9800
C2 C4 1.43(2)
C2 H2A 0.9800
C2 H2B 0.9800
C2 H2C 0.9800
C3 C4 1.495(7)
C3 H3A 0.9800
C3 H3B 0.9800
C3 H3C 0.9800
C1X C4 1.322(11)
C1X H1X1 0.9800
C1X H1X2 0.9800
C1X H1X3 0.9800
C2X C4 1.63(4)
C2X H2X1 0.9800
C2X H2X2 0.9800
C2X H2X3 0.9800
C3X C4 1.693(9)
C3X H3X1 0.9800
C3X H3X2 0.9800
C3X H3X3 0.9800
C4 C5 1.517(4)
C5 C10 1.383(4)
C5 C6 1.393(4)
C6 C7 1.405(4)
C6 H6 0.9500
C7 C8 1.414(4)
C7 C11 1.449(4)
C8 C9 1.430(3)
C9 C10 1.399(4)
C9 C12 1.434(4)
C10 H10 0.9500
C11 H11 0.9500
C12 N6 1.260(15)
C12 N6X 1.35(3)
C12 H12 0.9500
C13 C14 1.509(4)
C13 H13A 0.9900
C13 H13B 0.9900
C14 H14A 0.9900
C14 H14B 0.9900
C15 H15A 0.9800
C15 H15B 0.9800
C15 H15C 0.9800
C16 C17 1.509(4)
C16 H16A 0.9900
C16 H16B 0.9900
C17 H17A 0.9900
C17 H17B 0.9900
C18 C19 1.451(4)
C18 H18 0.9500
C19 C20 1.404(3)
C19 C28 1.423(4)
C20 C21 1.386(4)
C20 H20 0.9500
C21 C26 1.388(4)
C21 C22 1.540(3)
C22 C24 1.523(4)
C22 C25 1.529(4)
C22 C23 1.535(4)
C23 H23A 0.9800
C23 H23B 0.9800
C23 H23C 0.9800
C24 H24A 0.9800
C24 H24B 0.9800
C24 H24C 0.9800
C25 H25A 0.9800
C25 H25B 0.9800
C25 H25C 0.9800
C26 C27 1.401(3)
C26 H26 0.9500
C27 C28 1.426(4)
C27 C29 1.445(4)
C29 H29 0.9500
C30 C31 1.525(4)
C30 H30A 0.9900
C30 H30B 0.9900
C31 N5 1.428(11)
C31 N5X 1.54(2)
C31 H31A 0.9900
C31 H31B 0.9900
N5 C32 1.456(10)
N5 C33 1.500(8)
N6 C34 1.492(15)
C32 H32A 0.9800
C32 H32B 0.9800
C32 H32C 0.9800
C33 C34 1.477(7)
C33 H33A 0.9900
C33 H33B 0.9900
C34 H34A 0.9900
C34 H34B 0.9900
N5X C32X 1.457(18)
N5X C33X 1.47(2)
N6X C34X 1.43(3)
C32X H32D 0.9800
C32X H32E 0.9800
C32X H32F 0.9800
C33X C34X 1.535(13)
C33X H33C 0.9900
C33X H33D 0.9900
C34X H34C 0.9900
C34X H34D 0.9900
C35 C36 1.510(4)
C36 H36A 0.9800
C36 H36B 0.9800
C36 H36C 0.9800
N7X C37X 1.118(10)
C37X C38X 1.447(16)
C38X H38A 0.9800
C38X H38B 0.9800
C38X H38C 0.9800
N7Y C37Y 1.153(14)
C37Y C38Y 1.480(15)
C38Y H38D 0.9800
C38Y H38E 0.9800
C38Y H38F 0.9800
Cl1 O7 1.418(3)
Cl1 O5 1.422(8)
Cl1 O6 1.431(7)
Cl1 O8 1.444(8)
Cl1X O5X 1.415(13)
Cl1X O8X 1.425(13)
Cl1X O6X 1.441(14)
Cl1X O7X 1.491(9)
